data_4321507
loop_
_publ_author_name
'Timothy J. Boyle'
'Dawn M. Pedrotty'
'Todd M. Alam'
'Sara C. Vick'
'Mark A. Rodriguez'

_publ_section_title
;
 Structural Diversity in Solvated Lithium Aryloxides. Syntheses,
 Characterization, and Structures of [Li(OAr)(THF)x]n and [Li(OAr)(py)x]2
 Complexes Where OAr = OC6H5, OC6H4(2-Me), OC6H3(2,6-(Me))2, OC6H4(2-Pri),
 OC6H3(2,6-(Pri))2, OC6H4(2-But), OC6H3(2,6-(But))2
;
_journal_name_full 'Inorganic Chemistry'
_journal_page_first 5133
_journal_page_last 5146
_journal_paper_doi 10.1021/ic000432a
_journal_volume 39
_journal_year 2000
_chemical_formula_sum 'C36 H58 Li2 N0 O4'
_chemical_formula_weight 568.70
_chemical_name_common ' [Li(DBP)(THF)]2'
_chemical_name_systematic
; 
 ? 
;
_space_group_IT_number 14
_symmetry_cell_setting monoclinic
_symmetry_space_group_name_Hall '-P 2yn'
_symmetry_space_group_name_H-M 'P 1 21/n 1'
_atom_sites_solution_hydrogens geom
_atom_sites_solution_primary direct
_atom_sites_solution_secondary difmap
_audit_creation_method SHELXL-97
_cell_angle_alpha 90.00
_cell_angle_beta 107.993(4)
_cell_angle_gamma 90.00
_cell_formula_units_Z 4
_cell_length_a 12.483(3)
_cell_length_b 14.693(4)
_cell_length_c 20.207(5)
_cell_measurement_reflns_used 106
_cell_measurement_temperature 168(2)
_cell_volume 3525.0(16)
_computing_cell_refinement 'Bruker SMART'
_computing_data_collection 'Bruker SMART'
_computing_data_reduction 'Bruker SHELXTL'
_computing_molecular_graphics 'Bruker SHELXTL'
_computing_publication_material 'Bruker SHELXTL'
_computing_structure_refinement 'SHELXL-97 (Sheldrick, 1997)'
_computing_structure_solution 'SHELXS-97 (Sheldrick, 1990)'
_diffrn_ambient_temperature 168(2)
_diffrn_measured_fraction_theta_full 0.925
_diffrn_measured_fraction_theta_max 0.925
_diffrn_measurement_device_type 'CCD area detector'
_diffrn_measurement_method 'phi and omega scans'
_diffrn_radiation_monochromator graphite
_diffrn_radiation_source 'fine-focus sealed tube'
_diffrn_radiation_type MoK\a
_diffrn_radiation_wavelength 0.71073
_diffrn_reflns_av_R_equivalents 0.0767
_diffrn_reflns_av_sigmaI/netI 0.1225
_diffrn_reflns_limit_h_max 16
_diffrn_reflns_limit_h_min -14
_diffrn_reflns_limit_k_max 15
_diffrn_reflns_limit_k_min -19
_diffrn_reflns_limit_l_max 24
_diffrn_reflns_limit_l_min -26
_diffrn_reflns_number 22139
_diffrn_reflns_theta_full 28.51
_diffrn_reflns_theta_max 28.51
_diffrn_reflns_theta_min 1.72
_exptl_absorpt_coefficient_mu 0.066
_exptl_absorpt_correction_type none
_exptl_crystal_colour colorless
_exptl_crystal_density_diffrn 1.072
_exptl_crystal_density_method 'not measured'
_exptl_crystal_description square
_exptl_crystal_F_000 1248
_exptl_crystal_size_max .5mm
_exptl_crystal_size_mid .4mm
_exptl_crystal_size_min .3mm
_refine_diff_density_max 0.284
_refine_diff_density_min -0.270
_refine_diff_density_rms 0.039
_refine_ls_extinction_method none
_refine_ls_goodness_of_fit_ref 0.833
_refine_ls_hydrogen_treatment mixed
_refine_ls_matrix_type full
_refine_ls_number_parameters 391
_refine_ls_number_reflns 8264
_refine_ls_number_restraints 0
_refine_ls_restrained_S_all 0.833
_refine_ls_R_factor_all 0.1714
_refine_ls_R_factor_gt 0.0576
_refine_ls_shift/su_max 0.021
_refine_ls_shift/su_mean 0.003
_refine_ls_structure_factor_coef Fsqd
_refine_ls_weighting_details 'calc w=1/[\s^2^(Fo^2^)+(0.0801P)^2^+0.0000P] where P=(Fo^2^+2Fc^2^)/3'
_refine_ls_weighting_scheme calc
_refine_ls_wR_factor_gt 0.1289
_refine_ls_wR_factor_ref 0.1673
_reflns_number_gt 3188
_reflns_number_total 8264
_reflns_threshold_expression >2sigma(I)
_cod_data_source_file ic000432a_7.cif
_cod_data_source_block dmtp022
_cod_original_cell_volume 3524.9(15)
_cod_database_code 4321507

loop_
_symmetry_equiv_pos_as_xyz
'x, y, z'
'-x+1/2, y+1/2, -z+1/2'
'-x, -y, -z'
'x-1/2, -y-1/2, z-1/2'

loop_
_atom_site_label
_atom_site_type_symbol
_atom_site_fract_x
_atom_site_fract_y
_atom_site_fract_z
_atom_site_U_iso_or_equiv
_atom_site_adp_type
_atom_site_occupancy
_atom_site_symmetry_multiplicity
_atom_site_calc_flag
_atom_site_refinement_flags
_atom_site_disorder_assembly
_atom_site_disorder_group
Li1 Li 0.4532(4) 1.0214(3) 0.0408(2) 0.0533(11) Uani 1 1 d . . .
Li2 Li 0.0115(4) 0.5746(3) 0.0253(2) 0.0502(11) Uani 1 1 d . . .
C1 C 0.65307(18) 0.89638(16) 0.09695(11) 0.0369(6) Uani 1 1 d . . .
C2 C 0.75699(19) 0.93544(15) 0.13970(12) 0.0417(6) Uani 1 1 d . . .
C3 C 0.8349(2) 0.87874(18) 0.18447(13) 0.0499(7) Uani 1 1 d . . .
H3 H 0.9035 0.9043 0.2130 0.060 Uiso 1 1 calc R A 1
C4 C 0.8170(2) 0.78700(17) 0.18932(13) 0.0519(7) Uani 1 1 d . . .
H4 H 0.8728 0.7500 0.2203 0.062 Uiso 1 1 calc R B 1
C5 C 0.7173(2) 0.74924(16) 0.14867(13) 0.0467(6) Uani 1 1 d . . .
H5 H 0.7049 0.6859 0.1525 0.056 Uiso 1 1 calc R C 1
C6 C 0.63458(18) 0.80099(15) 0.10234(11) 0.0371(6) Uani 1 1 d . . .
C7 C 0.7802(2) 1.03847(16) 0.13991(13) 0.0498(7) Uani 1 1 d . . .
C8 C 0.8985(2) 1.06375(18) 0.18852(17) 0.0798(10) Uani 1 1 d . . .
H8A H 0.9104 1.1294 0.1858 0.120 Uiso 1 1 calc R D 1
H8B H 0.9557 1.0307 0.1741 0.120 Uiso 1 1 calc R D 1
H8C H 0.9043 1.0472 0.2365 0.120 Uiso 1 1 calc R D 1
C9 C 0.6952(2) 1.09080(17) 0.16720(14) 0.0599(8) Uani 1 1 d . . .
H9A H 0.6183 1.0766 0.1381 0.090 Uiso 1 1 calc R E 1
H9B H 0.7085 1.1564 0.1655 0.090 Uiso 1 1 calc R E 1
H9C H 0.7047 1.0726 0.2153 0.090 Uiso 1 1 calc R E 1
C10 C 0.7760(2) 1.07270(17) 0.06738(15) 0.0639(8) Uani 1 1 d . . .
H10A H 0.7003 1.0632 0.0349 0.096 Uiso 1 1 calc R F 1
H10B H 0.8309 1.0390 0.0511 0.096 Uiso 1 1 calc R F 1
H10C H 0.7943 1.1377 0.0698 0.096 Uiso 1 1 calc R F 1
C11 C 0.52377(19) 0.75469(16) 0.06036(12) 0.0408(6) Uani 1 1 d . . .
C12 C 0.4262(2) 0.79240(18) 0.08335(13) 0.0540(7) Uani 1 1 d . . .
H12A H 0.4389 0.7778 0.1325 0.081 Uiso 1 1 calc R G 1
H12B H 0.3553 0.7649 0.0551 0.081 Uiso 1 1 calc R G 1
H12C H 0.4222 0.8586 0.0771 0.081 Uiso 1 1 calc R G 1
C13 C 0.4997(2) 0.76841(17) -0.01837(12) 0.0500(7) Uani 1 1 d . . .
H13A H 0.4830 0.8327 -0.0300 0.075 Uiso 1 1 calc R H 1
H13B H 0.4350 0.7311 -0.0437 0.075 Uiso 1 1 calc R H 1
H13C H 0.5659 0.7502 -0.0315 0.075 Uiso 1 1 calc R H 1
C14 C 0.5267(2) 0.65107(16) 0.07243(14) 0.0574(8) Uani 1 1 d . . .
H14A H 0.5918 0.6250 0.0618 0.086 Uiso 1 1 calc R I 1
H14B H 0.4574 0.6237 0.0421 0.086 Uiso 1 1 calc R I 1
H14C H 0.5330 0.6387 0.1211 0.086 Uiso 1 1 calc R I 1
C15 C 0.07320(19) 0.41007(14) 0.12338(11) 0.0343(5) Uani 1 1 d . . .
C16 C 0.18784(19) 0.38196(15) 0.14990(11) 0.0364(6) Uani 1 1 d . . .
C17 C 0.2154(2) 0.31826(16) 0.20368(12) 0.0472(7) Uani 1 1 d . . .
H17 H 0.2910 0.2974 0.2207 0.057 Uiso 1 1 calc R J 1
C18 C 0.1376(2) 0.28415(16) 0.23322(13) 0.0522(7) Uani 1 1 d . . .
H18 H 0.1590 0.2394 0.2688 0.063 Uiso 1 1 calc R K 1
C19 C 0.0290(2) 0.31580(15) 0.21039(12) 0.0441(6) Uani 1 1 d . . .
H19 H -0.0238 0.2939 0.2318 0.053 Uiso 1 1 calc R L 1
C20 C -0.00621(19) 0.37905(15) 0.15682(11) 0.0365(6) Uani 1 1 d . . .
C21 C 0.27948(19) 0.42277(17) 0.12210(12) 0.0463(6) Uani 1 1 d . . .
C22 C 0.3972(2) 0.3861(2) 0.16103(14) 0.0674(8) Uani 1 1 d . . .
H22A H 0.4144 0.3982 0.2109 0.101 Uiso 1 1 calc R M 1
H22B H 0.4532 0.4163 0.1436 0.101 Uiso 1 1 calc R M 1
H22C H 0.3993 0.3203 0.1534 0.101 Uiso 1 1 calc R M 1
C23 C 0.2844(2) 0.52634(17) 0.13312(13) 0.0554(7) Uani 1 1 d . . .
H23A H 0.2092 0.5523 0.1121 0.083 Uiso 1 1 calc R N 1
H23B H 0.3370 0.5530 0.1112 0.083 Uiso 1 1 calc R N 1
H23C H 0.3102 0.5397 0.1831 0.083 Uiso 1 1 calc R N 1
C24 C 0.2587(2) 0.40133(18) 0.04451(12) 0.0538(7) Uani 1 1 d . . .
H24A H 0.2518 0.3354 0.0373 0.081 Uiso 1 1 calc R O 1
H24B H 0.3220 0.4240 0.0302 0.081 Uiso 1 1 calc R O 1
H24C H 0.1890 0.4310 0.0167 0.081 Uiso 1 1 calc R O 1
C25 C -0.12822(19) 0.41496(16) 0.13542(12) 0.0428(6) Uani 1 1 d . . .
C26 C -0.1956(2) 0.37721(19) 0.18251(15) 0.0641(8) Uani 1 1 d . . .
H26A H -0.1578 0.3946 0.2309 0.096 Uiso 1 1 calc R P 1
H26B H -0.1995 0.3107 0.1789 0.096 Uiso 1 1 calc R P 1
H26C H -0.2720 0.4025 0.1675 0.096 Uiso 1 1 calc R P 1
C27 C -0.1928(2) 0.38461(17) 0.06053(13) 0.0554(7) Uani 1 1 d . . .
H27A H -0.2708 0.4063 0.0481 0.083 Uiso 1 1 calc R Q 1
H27B H -0.1924 0.3180 0.0578 0.083 Uiso 1 1 calc R Q 1
H27C H -0.1564 0.4102 0.0282 0.083 Uiso 1 1 calc R Q 1
C28 C -0.1300(2) 0.51932(16) 0.14143(12) 0.0487(7) Uani 1 1 d . . .
H28A H -0.0847 0.5462 0.1146 0.073 Uiso 1 1 calc R R 1
H28B H -0.0986 0.5370 0.1904 0.073 Uiso 1 1 calc R R 1
H28C H -0.2077 0.5412 0.1232 0.073 Uiso 1 1 calc R R 1
C29 C 0.0744(3) 0.73329(18) 0.12275(14) 0.0743(10) Uani 1 1 d . . .
H29A H 0.1476 0.7040 0.1466 0.089 Uiso 1 1 calc R S 1
H29B H 0.0229 0.7230 0.1507 0.089 Uiso 1 1 calc R S 1
C30 C 0.0900(3) 0.83246(19) 0.11391(16) 0.0807(10) Uani 1 1 d . . .
H30A H 0.0737 0.8678 0.1514 0.097 Uiso 1 1 calc R T 1
H30B H 0.1680 0.8457 0.1144 0.097 Uiso 1 1 calc R T 1
C31 C 0.0091(3) 0.85451(19) 0.04602(16) 0.0833(11) Uani 1 1 d . . .
H31A H -0.0613 0.8790 0.0518 0.100 Uiso 1 1 calc R U 1
H31B H 0.0411 0.9005 0.0216 0.100 Uiso 1 1 calc R U 1
C32 C -0.0127(4) 0.77118(19) 0.00742(18) 0.1156(16) Uani 1 1 d . . .
H32A H 0.0261 0.7716 -0.0286 0.139 Uiso 1 1 calc R V 1
H32B H -0.0945 0.7644 -0.0161 0.139 Uiso 1 1 calc R V 1
C33 C 0.3965(3) 1.0208(3) 0.17379(15) 0.1073(14) Uani 1 1 d . . .
H33A H 0.4678 1.0481 0.2033 0.129 Uiso 1 1 calc R W 1
H33B H 0.4041 0.9537 0.1764 0.129 Uiso 1 1 calc R W 1
C34 C 0.3031(4) 1.0496(2) 0.19782(18) 0.1050(14) Uani 1 1 d . . .
H34A H 0.3261 1.1009 0.2310 0.126 Uiso 1 1 calc R X 1
H34B H 0.2772 0.9988 0.2212 0.126 Uiso 1 1 calc R X 1
C35 C 0.2125(3) 1.0783(2) 0.1343(2) 0.0897(11) Uani 1 1 d . . .
H35A H 0.1610 1.0272 0.1145 0.108 Uiso 1 1 calc R Y 1
H35B H 0.1683 1.1294 0.1445 0.108 Uiso 1 1 calc R Y 1
C36 C 0.2747(2) 1.1068(2) 0.08706(15) 0.0686(9) Uani 1 1 d . . .
H36A H 0.2283 1.0979 0.0380 0.082 Uiso 1 1 calc R Z 1
H36B H 0.2959 1.1718 0.0942 0.082 Uiso 1 1 calc R Z 1
O1 O 0.57612(12) 0.94880(10) 0.05264(7) 0.0398(4) Uani 1 1 d . . .
O2 O 0.04015(12) 0.46416(10) 0.06741(7) 0.0369(4) Uani 1 1 d . . .
O3 O 0.02761(14) 0.69700(10) 0.05442(8) 0.0536(5) Uani 1 1 d . . .
O4 O 0.37287(14) 1.05071(13) 0.10345(8) 0.0624(5) Uani 1 1 d . . .

loop_
_atom_site_aniso_label
_atom_site_aniso_U_11
_atom_site_aniso_U_22
_atom_site_aniso_U_33
_atom_site_aniso_U_23
_atom_site_aniso_U_13
_atom_site_aniso_U_12
Li1 0.051(3) 0.066(3) 0.047(3) 0.009(2) 0.020(2) 0.015(2)
Li2 0.057(3) 0.043(2) 0.047(3) -0.0033(19) 0.012(2) 0.002(2)
C1 0.0296(13) 0.0462(15) 0.0357(13) 0.0014(11) 0.0113(11) 0.0052(11)
C2 0.0338(14) 0.0426(15) 0.0458(15) 0.0003(12) 0.0084(11) 0.0016(11)
C3 0.0321(14) 0.0569(17) 0.0525(16) 0.0032(13) 0.0011(12) 0.0009(13)
C4 0.0383(16) 0.0510(18) 0.0600(17) 0.0120(13) 0.0060(13) 0.0090(13)
C5 0.0435(16) 0.0411(15) 0.0542(16) 0.0049(12) 0.0131(13) 0.0040(12)
C6 0.0318(13) 0.0433(15) 0.0373(13) -0.0005(11) 0.0120(11) 0.0011(11)
C7 0.0416(16) 0.0449(15) 0.0572(17) 0.0011(13) 0.0068(13) -0.0011(12)
C8 0.057(2) 0.0553(19) 0.107(3) -0.0001(17) -0.0042(18) -0.0105(15)
C9 0.0655(19) 0.0498(17) 0.0594(18) -0.0078(13) 0.0121(15) 0.0029(14)
C10 0.071(2) 0.0499(17) 0.076(2) 0.0072(15) 0.0311(16) -0.0092(14)
C11 0.0374(15) 0.0449(15) 0.0409(14) 0.0027(11) 0.0135(11) -0.0019(11)
C12 0.0397(15) 0.0726(19) 0.0508(16) 0.0000(14) 0.0159(13) -0.0057(13)
C13 0.0515(17) 0.0532(16) 0.0452(15) -0.0051(12) 0.0147(13) -0.0058(13)
C14 0.0534(18) 0.0536(18) 0.0619(18) 0.0047(14) 0.0132(14) -0.0126(13)
C15 0.0386(14) 0.0315(13) 0.0293(12) -0.0032(10) 0.0056(11) -0.0042(10)
C16 0.0373(14) 0.0413(14) 0.0279(12) -0.0050(11) 0.0060(10) -0.0002(11)
C17 0.0453(16) 0.0529(16) 0.0379(14) 0.0001(12) 0.0050(12) 0.0103(13)
C18 0.0640(19) 0.0462(16) 0.0416(15) 0.0135(12) 0.0092(14) 0.0092(14)
C19 0.0495(17) 0.0429(15) 0.0393(14) 0.0056(12) 0.0127(12) -0.0032(12)
C20 0.0403(14) 0.0332(13) 0.0320(13) -0.0050(11) 0.0055(11) -0.0038(11)
C21 0.0322(14) 0.0624(17) 0.0410(14) -0.0032(12) 0.0065(11) 0.0029(12)
C22 0.0385(16) 0.105(2) 0.0549(17) 0.0019(16) 0.0090(14) 0.0050(16)
C23 0.0468(17) 0.0654(19) 0.0563(17) -0.0071(14) 0.0192(13) -0.0153(13)
C24 0.0473(16) 0.0724(19) 0.0433(16) -0.0001(13) 0.0162(13) 0.0066(14)
C25 0.0365(14) 0.0499(16) 0.0409(14) 0.0014(11) 0.0105(11) -0.0040(11)
C26 0.0472(17) 0.0739(19) 0.074(2) 0.0108(16) 0.0231(15) -0.0029(15)
C27 0.0442(16) 0.0593(17) 0.0561(17) -0.0043(14) 0.0058(13) -0.0070(13)
C28 0.0431(16) 0.0540(17) 0.0474(16) -0.0012(12) 0.0115(12) 0.0075(12)
C29 0.111(3) 0.0481(18) 0.0509(18) -0.0100(14) 0.0068(17) 0.0020(17)
C30 0.098(3) 0.0496(19) 0.072(2) -0.0116(16) -0.0075(19) -0.0015(17)
C31 0.113(3) 0.0503(19) 0.067(2) -0.0017(16) 0.000(2) 0.0015(17)
C32 0.172(4) 0.0365(19) 0.088(3) -0.0006(18) -0.033(2) 0.017(2)
C33 0.101(3) 0.188(4) 0.0380(18) 0.035(2) 0.0293(18) 0.061(3)
C34 0.190(4) 0.079(2) 0.078(3) 0.019(2) 0.088(3) 0.023(3)
C35 0.084(3) 0.065(2) 0.146(4) 0.008(2) 0.074(3) 0.0025(18)
C36 0.0534(19) 0.091(2) 0.0604(19) 0.0011(16) 0.0168(15) 0.0260(17)
O1 0.0348(9) 0.0444(10) 0.0384(9) 0.0048(7) 0.0086(7) 0.0058(7)
O2 0.0377(9) 0.0397(9) 0.0309(9) 0.0034(7) 0.0073(7) 0.0002(7)
O3 0.0680(12) 0.0366(10) 0.0458(10) -0.0041(8) 0.0024(9) 0.0013(8)
O4 0.0558(12) 0.0961(14) 0.0379(10) 0.0140(10) 0.0182(9) 0.0300(11)

loop_
_atom_type_symbol
_atom_type_description
_atom_type_scat_dispersion_real
_atom_type_scat_dispersion_imag
_atom_type_scat_source
C C 0.0033 0.0016 'International Tables Vol C Tables 4.2.6.8 and 6.1.1.4'
H H 0.0000 0.0000 'International Tables Vol C Tables 4.2.6.8 and 6.1.1.4'
Li Li -0.0003 0.0001 'International Tables Vol C Tables 4.2.6.8 and 6.1.1.4'
N N 0.0061 0.0033 'International Tables Vol C Tables 4.2.6.8 and 6.1.1.4'
O O 0.0106 0.0060 'International Tables Vol C Tables 4.2.6.8 and 6.1.1.4'

loop_
_geom_angle_atom_site_label_1
_geom_angle_atom_site_label_2
_geom_angle_atom_site_label_3
_geom_angle
_geom_angle_site_symmetry_1
_geom_angle_site_symmetry_3
_geom_angle_publ_flag
O1 Li1 O1 99.5(2) . 3_675 ?
O1 Li1 O4 130.2(2) . . ?
O1 Li1 O4 130.2(2) 3_675 . ?
O1 Li1 Li1 50.45(16) . 3_675 ?
O1 Li1 Li1 49.00(16) 3_675 3_675 ?
O4 Li1 Li1 176.9(4) . 3_675 ?
O2 Li2 O2 98.86(19) . 3_565 ?
O2 Li2 O3 136.1(2) . . ?
O2 Li2 O3 125.0(2) 3_565 . ?
O2 Li2 Li2 50.43(15) . 3_565 ?
O2 Li2 Li2 48.43(15) 3_565 3_565 ?
O3 Li2 Li2 173.3(3) . 3_565 ?
O1 C1 C6 121.09(19) . . ?
O1 C1 C2 120.1(2) . . ?
C6 C1 C2 118.85(19) . . ?
C3 C2 C1 118.3(2) . . ?
C3 C2 C7 119.7(2) . . ?
C1 C2 C7 121.86(19) . . ?
C4 C3 C2 122.7(2) . . ?
C5 C4 C3 119.2(2) . . ?
C4 C5 C6 121.9(2) . . ?
C5 C6 C1 119.0(2) . . ?
C5 C6 C11 119.0(2) . . ?
C1 C6 C11 121.99(19) . . ?
C10 C7 C2 111.6(2) . . ?
C10 C7 C8 105.8(2) . . ?
C2 C7 C8 112.3(2) . . ?
C10 C7 C9 110.7(2) . . ?
C2 C7 C9 109.9(2) . . ?
C8 C7 C9 106.3(2) . . ?
C12 C11 C13 110.25(19) . . ?
C12 C11 C14 106.9(2) . . ?
C13 C11 C14 106.30(19) . . ?
C12 C11 C6 109.61(19) . . ?
C13 C11 C6 111.52(19) . . ?
C14 C11 C6 112.08(19) . . ?
O2 C15 C16 120.1(2) . . ?
O2 C15 C20 120.6(2) . . ?
C16 C15 C20 119.4(2) . . ?
C17 C16 C15 117.7(2) . . ?
C17 C16 C21 120.8(2) . . ?
C15 C16 C21 121.4(2) . . ?
C18 C17 C16 122.9(2) . . ?
C19 C18 C17 119.0(2) . . ?
C18 C19 C20 122.0(2) . . ?
C19 C20 C15 118.7(2) . . ?
C19 C20 C25 119.6(2) . . ?
C15 C20 C25 121.7(2) . . ?
C23 C21 C22 106.5(2) . . ?
C23 C21 C16 109.5(2) . . ?
C22 C21 C16 112.2(2) . . ?
C23 C21 C24 109.7(2) . . ?
C22 C21 C24 106.5(2) . . ?
C16 C21 C24 112.36(19) . . ?
C28 C25 C27 110.44(19) . . ?
C28 C25 C20 110.84(18) . . ?
C27 C25 C20 110.34(19) . . ?
C28 C25 C26 106.5(2) . . ?
C27 C25 C26 106.2(2) . . ?
C20 C25 C26 112.4(2) . . ?
O3 C29 C30 106.2(2) . . ?
C31 C30 C29 104.5(2) . . ?
C32 C31 C30 106.3(2) . . ?
C31 C32 O3 108.7(3) . . ?
O4 C33 C34 107.6(3) . . ?
C33 C34 C35 105.6(3) . . ?
C36 C35 C34 103.2(3) . . ?
O4 C36 C35 105.9(2) . . ?
C1 O1 Li1 145.74(19) . . ?
C1 O1 Li1 133.69(19) . 3_675 ?
Li1 O1 Li1 80.5(2) . 3_675 ?
C15 O2 Li2 153.00(18) . . ?
C15 O2 Li2 125.85(17) . 3_565 ?
Li2 O2 Li2 81.14(19) . 3_565 ?
C29 O3 C32 108.2(2) . . ?
C29 O3 Li2 129.2(2) . . ?
C32 O3 Li2 122.5(2) . . ?
C33 O4 C36 107.9(2) . . ?
C33 O4 Li1 127.3(2) . . ?
C36 O4 Li1 124.82(19) . . ?

loop_
_geom_bond_atom_site_label_1
_geom_bond_atom_site_label_2
_geom_bond_distance
_geom_bond_site_symmetry_2
_geom_bond_publ_flag
Li1 O1 1.822(4) . ?
Li1 O1 1.862(4) 3_675 ?
Li1 O4 1.891(5) . ?
Li1 Li1 2.382(9) 3_675 ?
Li2 O2 1.816(4) . ?
Li2 O2 1.872(4) 3_565 ?
Li2 O3 1.883(4) . ?
Li2 Li2 2.399(8) 3_565 ?
C1 O1 1.337(2) . ?
C1 C6 1.430(3) . ?
C1 C2 1.437(3) . ?
C2 C3 1.383(3) . ?
C2 C7 1.541(3) . ?
C3 C4 1.375(3) . ?
C4 C5 1.379(3) . ?
C5 C6 1.387(3) . ?
C6 C11 1.540(3) . ?
C7 C10 1.535(4) . ?
C7 C8 1.545(3) . ?
C7 C9 1.544(4) . ?
C11 C12 1.535(3) . ?
C11 C13 1.538(3) . ?
C11 C14 1.540(3) . ?
C15 O2 1.339(2) . ?
C15 C16 1.425(3) . ?
C15 C20 1.435(3) . ?
C16 C17 1.394(3) . ?
C16 C21 1.543(3) . ?
C17 C18 1.382(3) . ?
C18 C19 1.371(3) . ?
C19 C20 1.391(3) . ?
C20 C25 1.542(3) . ?
C21 C23 1.536(3) . ?
C21 C22 1.535(3) . ?
C21 C24 1.541(3) . ?
C25 C28 1.539(3) . ?
C25 C27 1.544(3) . ?
C25 C26 1.554(3) . ?
C29 O3 1.426(3) . ?
C29 C30 1.488(4) . ?
C30 C31 1.466(4) . ?
C31 C32 1.432(4) . ?
C32 O3 1.431(3) . ?
C33 O4 1.429(3) . ?
C33 C34 1.457(5) . ?
C34 C35 1.485(5) . ?
C35 C36 1.466(4) . ?
C36 O4 1.428(3) . ?
O1 Li1 1.862(4) 3_675 ?
O2 Li2 1.872(4) 3_565 ?
